data_7041533
loop_
_publ_author_name
'Vincent, Kevin B.'
'Gluyas, Josef B. G.'
'Zeng, Qiang'
'Yufit, Dmitry S.'
'Howard, Judith A. K.'
'Hartl, Franti\<sek'
'Low, Paul J.'

_publ_section_title
;
 Sandwich and half-sandwich metal complexes derived from cross-conjugated
 3-methylene-penta-1,4-diynes.
;
_journal_issue 17
_journal_name_full 'Dalton transactions (Cambridge, England : 2003)'
_journal_page_first 5522
_journal_page_last 5531
_journal_paper_doi 10.1039/c6dt04470k
_journal_volume 46
_journal_year 2017
_chemical_absolute_configuration ad
_chemical_formula_moiety 'C36 H28 Fe3'
_chemical_formula_sum 'C36 H28 Fe3'
_chemical_formula_weight 628.13
_chemical_name_systematic
;
 ? 
;
_space_group_crystal_system monoclinic
_space_group_IT_number 9
_space_group_name_Hall 'C -2yc'
_space_group_name_H-M_alt 'C 1 c 1'
_symmetry_space_group_name_Hall 'C -2yc'
_symmetry_space_group_name_H-M 'C 1 c 1'
_atom_sites_solution_hydrogens geom
_atom_sites_solution_primary direct
_atom_sites_solution_secondary difmap
_audit_creation_date 2012-05-22
_audit_creation_method
;
  Olex2 1.2-beta
  (compiled 2012.05.09 svn.r2324, GUI svn.r4230)
;
_audit_update_record
;
2016-11-21 deposited with the CCDC.
2016-12-20 downloaded from the CCDC.
;
_cell_angle_alpha 90.00
_cell_angle_beta 109.0730(10)
_cell_angle_gamma 90.00
_cell_formula_units_Z 4
_cell_length_a 18.7766(5)
_cell_length_b 12.8250(3)
_cell_length_c 11.6171(3)
_cell_measurement_reflns_used 6306
_cell_measurement_temperature 120
_cell_measurement_theta_max 30.33
_cell_measurement_theta_min 2.43
_cell_volume 2643.94(12)
_computing_cell_refinement 'SAINT v6.45A (Bruker, 2003)'
_computing_data_collection 'SMART v5.625 (Bruker, 2001)'
_computing_data_reduction 'SAINT v6.45A (Bruker, 2003)'
_computing_molecular_graphics
;
O. V. Dolomanov, L. J. Bourhis, R. J. Gildea, J. A. K. Howard and H. Puschmann,
OLEX2: a complete structure solution, refinement and analysis program.
J. Appl. Cryst. (2009). 42, 339-341.
;
_computing_publication_material
;
O. V. Dolomanov, L. J. Bourhis, R. J. Gildea, J. A. K. Howard and H. Puschmann,
OLEX2: a complete structure solution, refinement and analysis program.
J. Appl. Cryst. (2009). 42, 339-341.
;
_computing_structure_refinement
;
XL, G.M. Sheldrick, Acta Cryst.
(2008). A64, 112-122
;
_computing_structure_solution
;
XS, G.M. Sheldrick, Acta Cryst.
(2008). A64, 112-122
;
_diffrn_ambient_temperature 120
_diffrn_detector 'CCD area detector'
_diffrn_detector_area_resol_mean 5.6
_diffrn_detector_type 'Bruker SMART CCD 6000 area detector'
_diffrn_measured_fraction_theta_full 0.999
_diffrn_measured_fraction_theta_max 0.999
_diffrn_measurement_device 'three-circle diffractometer'
_diffrn_measurement_device_type 'Bruker SMART CCD 6000 area detector'
_diffrn_radiation_monochromator graphite
_diffrn_radiation_type MoK\a
_diffrn_radiation_wavelength 0.71073
_diffrn_reflns_av_R_equivalents 0.0319
_diffrn_reflns_av_unetI/netI 0.0417
_diffrn_reflns_limit_h_max 25
_diffrn_reflns_limit_h_min -25
_diffrn_reflns_limit_k_max 17
_diffrn_reflns_limit_k_min -17
_diffrn_reflns_limit_l_max 15
_diffrn_reflns_limit_l_min -15
_diffrn_reflns_number 15594
_diffrn_reflns_theta_full 28.50
_diffrn_reflns_theta_max 28.50
_diffrn_reflns_theta_min 1.96
_diffrn_source 'fine-focus sealed tube'
_diffrn_source_current 35.0
_diffrn_source_power 1.75
_diffrn_source_target Mo
_diffrn_source_voltage 50.0
_exptl_absorpt_coefficient_mu 1.649
_exptl_absorpt_correction_T_max 0.7921
_exptl_absorpt_correction_T_min 0.3626
_exptl_absorpt_correction_type multi-scan
_exptl_absorpt_process_details
;
SADABS-2006/1 (Bruker,2006) was used for absorption correction.
R(int) was 0.0381 before and 0.0297 after correction.
The Ratio of minimum to maximum transmission is 0.4578.
The \l/2 correction factor is 0.0015.
;
_exptl_crystal_colour 'clear dark red'
_exptl_crystal_colour_lustre clear
_exptl_crystal_colour_modifier dark
_exptl_crystal_colour_primary red
_exptl_crystal_density_diffrn 1.578
_exptl_crystal_density_method 'not measured'
_exptl_crystal_description prism
_exptl_crystal_F_000 1288
_exptl_crystal_size_max 0.28
_exptl_crystal_size_mid 0.14
_exptl_crystal_size_min 0.14
_refine_diff_density_max 0.978
_refine_diff_density_min -0.393
_refine_diff_density_rms 0.094
_refine_ls_abs_structure_details 'Flack H D (1983), Acta Cryst. A39, 876-881'
_refine_ls_abs_structure_Flack 0.41(2)
_refine_ls_extinction_method none
_refine_ls_goodness_of_fit_ref 1.065
_refine_ls_hydrogen_treatment constr
_refine_ls_matrix_type full
_refine_ls_number_parameters 330
_refine_ls_number_reflns 6689
_refine_ls_number_restraints 2
_refine_ls_restrained_S_all 1.065
_refine_ls_R_factor_all 0.0490
_refine_ls_R_factor_gt 0.0427
_refine_ls_shift/su_max 0.001
_refine_ls_shift/su_mean 0.000
_refine_ls_structure_factor_coef Fsqd
_refine_ls_weighting_details 'calc w=1/[\s^2^(Fo^2^)+(0.0600P)^2^+3.0000P] where P=(Fo^2^+2Fc^2^)/3'
_refine_ls_weighting_scheme calc
_refine_ls_wR_factor_gt 0.1046
_refine_ls_wR_factor_ref 0.1101
_reflns_number_gt 5980
_reflns_number_total 6689
_reflns_threshold_expression >2sigma(I)
_cod_data_source_file c6dt04470k1.cif
_cod_data_source_block 8b_12srv109
_cod_depositor_comments
;
The following automatic conversions were performed:

'_diffrn_source_target' value 'MO' changed to 'Mo' according to
/usr/data/users/saulius/crontab/automatic-downloads/rss-feeds/RSC/lib/dictionaries/cif_core.dic
dictionary named 'cif_core.dic' version 2.4.2 from 2011-04-26.

Automatic conversion script
Id: cif_fix_values 4268 2015-11-12 08:31:59Z antanas 

 Adding full bibliography for 7041533--7041535.cif.
;
_cod_database_code 7041533

loop_
_space_group_symop_id
_space_group_symop_operation_xyz
1 'x, y, z'
2 'x, -y, z+1/2'
3 'x+1/2, y+1/2, z'
4 'x+1/2, -y+1/2, z+1/2'

loop_
_atom_site_label
_atom_site_type_symbol
_atom_site_fract_x
_atom_site_fract_y
_atom_site_fract_z
_atom_site_U_iso_or_equiv
_atom_site_adp_type
_atom_site_occupancy
_atom_site_symmetry_multiplicity
_atom_site_calc_flag
_atom_site_refinement_flags
_atom_site_disorder_assembly
_atom_site_disorder_group
Fe1 Fe 0.49919(3) 0.63020(4) 0.58875(5) 0.02238(12) Uani 1 1 d . . .
Fe2 Fe 0.16555(3) 0.40437(4) -0.04861(4) 0.02065(12) Uani 1 1 d . . .
Fe3 Fe 0.32493(3) 1.10237(4) 0.39869(4) 0.02232(12) Uani 1 1 d . A .
C1 C 0.4154(2) 0.6692(3) 0.3165(3) 0.0243(7) Uani 1 1 d . . .
H1 H 0.4302 0.6113 0.2817 0.029 Uiso 1 1 calc R . .
C2 C 0.3445(2) 0.7057(3) 0.2578(3) 0.0221(7) Uani 1 1 d . . .
C3 C 0.2962(2) 0.6515(3) 0.1530(3) 0.0231(7) Uani 1 1 d . . .
C4 C 0.2547(2) 0.6073(3) 0.0667(3) 0.0239(7) Uani 1 1 d . . .
C5 C 0.3136(2) 0.7979(3) 0.2925(3) 0.0233(7) Uani 1 1 d . A .
C6 C 0.2872(2) 0.8773(3) 0.3149(3) 0.0231(7) Uani 1 1 d . . .
C11 C 0.4709(2) 0.7095(3) 0.4265(3) 0.0237(7) Uani 1 1 d . . .
C12 C 0.5484(2) 0.6786(3) 0.4655(4) 0.0268(7) Uani 1 1 d . . .
H12 H 0.5708 0.6356 0.4227 0.032 Uiso 1 1 calc R . .
C13 C 0.5852(2) 0.7251(3) 0.5809(3) 0.0281(8) Uani 1 1 d . . .
H13 H 0.6361 0.7191 0.6261 0.034 Uiso 1 1 calc R . .
C14 C 0.5301(2) 0.7824(3) 0.6147(3) 0.0258(8) Uani 1 1 d . . .
H14 H 0.5387 0.8191 0.6870 0.031 Uiso 1 1 calc R . .
C15 C 0.4604(2) 0.7743(3) 0.5204(3) 0.0236(7) Uani 1 1 d . . .
H15 H 0.4155 0.8054 0.5192 0.028 Uiso 1 1 calc R . .
C16 C 0.4414(2) 0.4917(3) 0.5609(4) 0.0313(9) Uani 1 1 d . . .
H16 H 0.4118 0.4641 0.4867 0.038 Uiso 1 1 calc R . .
C17 C 0.5199(2) 0.4739(3) 0.6181(4) 0.0314(9) Uani 1 1 d . . .
H17 H 0.5509 0.4338 0.5875 0.038 Uiso 1 1 calc R . .
C18 C 0.5422(2) 0.5289(3) 0.7311(4) 0.0300(8) Uani 1 1 d . . .
H18 H 0.5905 0.5301 0.7876 0.036 Uiso 1 1 calc R . .
C19 C 0.4791(2) 0.5809(3) 0.7427(4) 0.0290(8) Uani 1 1 d . . .
H19 H 0.4785 0.6224 0.8080 0.035 Uiso 1 1 calc R . .
C20 C 0.4162(2) 0.5590(3) 0.6369(4) 0.0301(8) Uani 1 1 d . . .
H20 H 0.3675 0.5842 0.6206 0.036 Uiso 1 1 calc R . .
C21 C 0.2055(2) 0.5548(3) -0.0371(3) 0.0247(7) Uani 1 1 d . . .
C22 C 0.1249(2) 0.5542(3) -0.0747(3) 0.0256(7) Uani 1 1 d . . .
H22 H 0.0954 0.5859 -0.0342 0.031 Uiso 1 1 calc R . .
C23 C 0.0982(2) 0.4966(3) -0.1846(3) 0.0259(7) Uani 1 1 d . . .
H23 H 0.0478 0.4849 -0.2293 0.031 Uiso 1 1 calc R . .
C24 C 0.1611(2) 0.4599(3) -0.2153(3) 0.0277(8) Uani 1 1 d . . .
H24 H 0.1590 0.4200 -0.2832 0.033 Uiso 1 1 calc R . .
C25 C 0.2277(2) 0.4948(3) -0.1244(3) 0.0260(8) Uani 1 1 d . . .
H25 H 0.2769 0.4813 -0.1218 0.031 Uiso 1 1 calc R . .
C26 C 0.2117(2) 0.3345(3) 0.1169(3) 0.0278(8) Uani 1 1 d . . .
H26 H 0.2457 0.3653 0.1854 0.033 Uiso 1 1 calc R . .
C27 C 0.1318(2) 0.3359(3) 0.0855(4) 0.0287(8) Uani 1 1 d . . .
H27 H 0.1044 0.3672 0.1301 0.034 Uiso 1 1 calc R . .
C28 C 0.1013(2) 0.2809(3) -0.0261(4) 0.0286(8) Uani 1 1 d . . .
H28 H 0.0504 0.2701 -0.0680 0.034 Uiso 1 1 calc R . .
C29 C 0.1624(2) 0.2456(3) -0.0619(4) 0.0272(8) Uani 1 1 d . . .
H29 H 0.1582 0.2073 -0.1317 0.033 Uiso 1 1 calc R . .
C30 C 0.2309(2) 0.2780(3) 0.0257(4) 0.0283(8) Uani 1 1 d . . .
H30 H 0.2792 0.2649 0.0240 0.034 Uiso 1 1 calc R . .
C31 C 0.2605(2) 0.9728(3) 0.3499(3) 0.0239(7) Uani 1 1 d . A .
C32 C 0.2256(2) 1.0582(3) 0.2719(4) 0.0260(7) Uani 1 1 d . A .
H32 H 0.2139 1.0606 0.1877 0.031 Uiso 1 1 calc R . .
C33 C 0.2122(2) 1.1390(3) 0.3471(4) 0.0274(8) Uani 1 1 d . A .
H33 H 0.1902 1.2034 0.3203 0.033 Uiso 1 1 calc R . .
C34 C 0.2382(2) 1.1037(3) 0.4706(4) 0.0262(7) Uani 1 1 d . . .
H34 H 0.2363 1.1414 0.5379 0.031 Uiso 1 1 calc R A .
C35 C 0.2674(2) 1.0021(3) 0.4731(3) 0.0252(8) Uani 1 1 d . A .
H35 H 0.2876 0.9611 0.5422 0.030 Uiso 1 1 calc R . .
C38A C 0.4057(4) 1.2073(5) 0.4944(5) 0.0239(16) Uiso 0.50 1 d PG A 2
H38A H 0.4021 1.2525 0.5548 0.029 Uiso 0.50 1 calc PR A 2
C39A C 0.3839(3) 1.2297(4) 0.3679(6) 0.0255(17) Uiso 0.50 1 d PG A 2
H39A H 0.3635 1.2921 0.3309 0.031 Uiso 0.50 1 calc PR A 2
C40A C 0.3988(4) 1.1400(5) 0.3077(4) 0.0280(17) Uiso 0.50 1 d PG A 2
H40A H 0.3898 1.1334 0.2245 0.034 Uiso 0.50 1 calc PR A 2
C36A C 0.4298(4) 1.0622(3) 0.3971(7) 0.0276(16) Uiso 0.50 1 d PG A 2
H36A H 0.4446 0.9957 0.3826 0.033 Uiso 0.50 1 calc PR A 2
C37A C 0.4340(4) 1.1038(5) 0.5124(4) 0.0308(18) Uiso 0.50 1 d PG A 2
H37A H 0.4522 1.0693 0.5867 0.037 Uiso 0.50 1 calc PR A 2
C39 C 0.3840(4) 1.2356(4) 0.4090(7) 0.0326(19) Uiso 0.50 1 d PG A 1
H39 H 0.3652 1.3030 0.4063 0.039 Uiso 0.50 1 calc PR A 1
C40 C 0.3853(4) 1.1752(5) 0.3072(4) 0.0268(17) Uiso 0.50 1 d PG A 1
H40 H 0.3675 1.1961 0.2261 0.032 Uiso 0.50 1 calc PR A 1
C36 C 0.4186(4) 1.0773(4) 0.3510(6) 0.0268(16) Uiso 0.50 1 d PG A 1
H36 H 0.4264 1.0229 0.3036 0.032 Uiso 0.50 1 calc PR A 1
C37 C 0.4378(3) 1.0772(5) 0.4798(6) 0.0299(17) Uiso 0.50 1 d PG A 1
H37 H 0.4605 1.0227 0.5316 0.036 Uiso 0.50 1 calc PR A 1
C38 C 0.4165(4) 1.1750(6) 0.5156(4) 0.0327(19) Uiso 0.50 1 d PG A 1
H38 H 0.4227 1.1958 0.5950 0.039 Uiso 0.50 1 calc PR A 1

loop_
_atom_site_aniso_label
_atom_site_aniso_U_11
_atom_site_aniso_U_22
_atom_site_aniso_U_33
_atom_site_aniso_U_23
_atom_site_aniso_U_13
_atom_site_aniso_U_12
Fe1 0.0187(2) 0.0220(2) 0.0250(2) -0.0014(2) 0.00525(18) -0.0014(2)
Fe2 0.0199(2) 0.0209(2) 0.0205(2) -0.00232(19) 0.00573(19) -0.00005(19)
Fe3 0.0189(2) 0.0233(3) 0.0256(3) -0.0015(2) 0.0085(2) -0.0019(2)
C1 0.0264(17) 0.0198(16) 0.0246(17) -0.0015(14) 0.0054(14) 0.0008(13)
C2 0.0246(17) 0.0209(16) 0.0196(15) -0.0037(13) 0.0056(13) -0.0037(13)
C3 0.0241(17) 0.0234(16) 0.0218(16) -0.0009(13) 0.0076(14) -0.0010(13)
C4 0.0216(16) 0.0239(17) 0.0271(18) 0.0015(14) 0.0094(14) -0.0003(13)
C5 0.0230(16) 0.0221(16) 0.0219(16) 0.0005(13) 0.0035(13) -0.0029(14)
C6 0.0226(16) 0.0221(17) 0.0259(17) -0.0011(13) 0.0098(14) -0.0054(13)
C11 0.0229(16) 0.0228(17) 0.0234(16) -0.0037(14) 0.0047(14) -0.0035(13)
C12 0.0233(16) 0.0276(19) 0.0311(19) -0.0015(15) 0.0109(15) 0.0007(14)
C13 0.0237(17) 0.033(2) 0.0260(18) 0.0031(15) 0.0057(15) -0.0063(15)
C14 0.0323(19) 0.0231(18) 0.0213(17) -0.0018(14) 0.0077(15) -0.0059(15)
C15 0.0263(17) 0.0214(17) 0.0217(16) -0.0011(14) 0.0057(14) 0.0007(14)
C16 0.0291(19) 0.0198(18) 0.040(2) -0.0030(16) 0.0039(16) -0.0083(15)
C17 0.033(2) 0.0217(18) 0.039(2) -0.0023(16) 0.0103(17) 0.0049(15)
C18 0.0258(18) 0.0238(18) 0.035(2) 0.0085(16) 0.0032(15) -0.0017(15)
C19 0.035(2) 0.0260(18) 0.0300(19) 0.0054(16) 0.0155(17) 0.0018(16)
C20 0.0225(17) 0.0266(19) 0.042(2) 0.0074(16) 0.0117(16) -0.0006(15)
C21 0.0262(18) 0.0215(17) 0.0240(17) 0.0018(14) 0.0051(15) -0.0009(14)
C22 0.0258(17) 0.0267(19) 0.0236(17) 0.0035(14) 0.0071(14) 0.0057(14)
C23 0.0244(17) 0.0257(18) 0.0234(17) -0.0013(14) 0.0019(14) -0.0008(14)
C24 0.0287(18) 0.0292(19) 0.0254(17) -0.0028(15) 0.0092(14) -0.0032(15)
C25 0.0245(18) 0.0284(19) 0.0252(18) 0.0008(15) 0.0082(14) 0.0007(15)
C26 0.0286(19) 0.0269(18) 0.0234(17) 0.0043(14) 0.0021(14) -0.0014(15)
C27 0.036(2) 0.0267(19) 0.0281(19) 0.0017(15) 0.0168(17) 0.0003(16)
C28 0.0256(18) 0.0243(18) 0.034(2) 0.0043(16) 0.0081(16) -0.0059(15)
C29 0.0313(18) 0.0164(15) 0.034(2) -0.0034(15) 0.0111(16) 0.0014(14)
C30 0.0257(18) 0.0244(18) 0.036(2) 0.0055(16) 0.0114(16) 0.0061(15)
C31 0.0210(16) 0.0255(18) 0.0277(18) -0.0033(15) 0.0113(14) -0.0044(14)
C32 0.0182(15) 0.0306(19) 0.0282(18) 0.0004(15) 0.0062(14) -0.0013(14)
C33 0.0189(16) 0.0275(19) 0.036(2) 0.0001(16) 0.0097(15) 0.0027(14)
C34 0.0213(16) 0.0308(19) 0.0299(19) -0.0054(15) 0.0130(15) -0.0027(14)
C35 0.0242(18) 0.0305(19) 0.0237(17) -0.0010(15) 0.0117(14) -0.0062(15)

loop_
_atom_type_symbol
_atom_type_description
_atom_type_scat_dispersion_real
_atom_type_scat_dispersion_imag
_atom_type_scat_source
C C 0.0033 0.0016 'International Tables Vol C Tables 4.2.6.8 and 6.1.1.4'
H H 0.0000 0.0000 'International Tables Vol C Tables 4.2.6.8 and 6.1.1.4'
Fe Fe 0.3463 0.8444 'International Tables Vol C Tables 4.2.6.8 and 6.1.1.4'

loop_
_geom_angle_atom_site_label_1
_geom_angle_atom_site_label_2
_geom_angle_atom_site_label_3
_geom_angle
C12 Fe1 C11 40.96(16)
C12 Fe1 C13 40.77(16)
C12 Fe1 C15 68.79(16)
C12 Fe1 C16 119.39(17)
C12 Fe1 C17 108.06(17)
C12 Fe1 C18 127.60(17)
C12 Fe1 C19 164.60(16)
C13 Fe1 C11 68.67(15)
C13 Fe1 C15 68.44(15)
C13 Fe1 C16 153.10(18)
C13 Fe1 C17 118.64(16)
C13 Fe1 C18 107.69(16)
C14 Fe1 C11 68.64(15)
C14 Fe1 C12 68.78(16)
C14 Fe1 C13 40.88(16)
C14 Fe1 C15 40.43(15)
C14 Fe1 C16 165.16(17)
C14 Fe1 C17 152.39(17)
C14 Fe1 C18 118.13(16)
C14 Fe1 C19 107.04(16)
C14 Fe1 C20 126.72(17)
C15 Fe1 C11 40.96(14)
C15 Fe1 C16 128.11(16)
C15 Fe1 C17 166.14(15)
C15 Fe1 C18 151.74(16)
C16 Fe1 C11 108.61(16)
C17 Fe1 C11 127.98(16)
C17 Fe1 C16 40.62(17)
C17 Fe1 C18 40.74(16)
C18 Fe1 C11 165.95(16)
C18 Fe1 C16 68.10(17)
C19 Fe1 C11 152.86(16)
C19 Fe1 C13 126.57(16)
C19 Fe1 C15 118.31(16)
C19 Fe1 C16 68.36(18)
C19 Fe1 C17 68.35(17)
C19 Fe1 C18 40.10(16)
C20 Fe1 C11 118.86(15)
C20 Fe1 C12 153.26(17)
C20 Fe1 C13 164.65(17)
C20 Fe1 C15 107.70(16)
C20 Fe1 C16 40.72(18)
C20 Fe1 C17 68.66(17)
C20 Fe1 C18 68.24(16)
C20 Fe1 C19 40.95(16)
C21 Fe2 C27 123.08(16)
C21 Fe2 C28 158.27(17)
C22 Fe2 C21 40.75(14)
C22 Fe2 C27 108.60(16)
C22 Fe2 C28 122.25(16)
C23 Fe2 C21 68.21(15)
C23 Fe2 C22 40.45(15)
C23 Fe2 C27 124.37(16)
C23 Fe2 C28 107.61(16)
C24 Fe2 C21 68.60(15)
C24 Fe2 C22 68.58(16)
C24 Fe2 C23 40.71(15)
C24 Fe2 C26 157.13(16)
C24 Fe2 C27 159.99(16)
C24 Fe2 C28 123.08(16)
C24 Fe2 C29 106.61(16)
C24 Fe2 C30 120.70(16)
C25 Fe2 C21 41.13(16)
C25 Fe2 C22 68.98(16)
C25 Fe2 C23 68.56(16)
C25 Fe2 C24 40.75(15)
C25 Fe2 C26 122.01(15)
C25 Fe2 C27 158.46(16)
C25 Fe2 C28 159.19(17)
C25 Fe2 C29 122.80(17)
C25 Fe2 C30 106.49(16)
C26 Fe2 C21 108.46(15)
C26 Fe2 C22 124.97(16)
C26 Fe2 C23 161.15(16)
C26 Fe2 C27 40.64(16)
C26 Fe2 C28 68.19(16)
C26 Fe2 C29 68.04(16)
C26 Fe2 C30 40.77(16)
C28 Fe2 C27 40.38(16)
C29 Fe2 C21 160.18(15)
C29 Fe2 C22 157.23(15)
C29 Fe2 C23 121.51(16)
C29 Fe2 C27 67.88(16)
C29 Fe2 C28 40.40(16)
C29 Fe2 C30 40.58(16)
C30 Fe2 C21 124.00(15)
C30 Fe2 C22 161.15(16)
C30 Fe2 C23 156.62(16)
C30 Fe2 C27 68.51(16)
C30 Fe2 C28 68.45(15)
C31 Fe3 C32 41.39(16)
C31 Fe3 C33 69.04(15)
C31 Fe3 C35 41.57(15)
C31 Fe3 C40A 119.36(18)
C31 Fe3 C36A 106.25(17)
C31 Fe3 C37A 124.7(2)
C31 Fe3 C36 106.54(18)
C31 Fe3 C37 115.7(2)
C31 Fe3 C38 149.3(2)
C32 Fe3 C33 40.82(16)
C32 Fe3 C35 69.33(15)
C32 Fe3 C40A 107.71(18)
C32 Fe3 C37A 162.7(2)
C32 Fe3 C37 148.6(2)
C35 Fe3 C33 68.38(16)
C35 Fe3 C40A 154.6(2)
C35 Fe3 C37 108.50(19)
C40A Fe3 C33 126.8(2)
C36A Fe3 C32 125.4(2)
C36A Fe3 C33 163.5(2)
C36A Fe3 C35 119.3(2)
C36A Fe3 C40A 40.55(10)
C36A Fe3 C37A 40.70(10)
C36A Fe3 C37 26.67(19)
C37A Fe3 C33 154.9(2)
C37A Fe3 C35 106.77(18)
C37A Fe3 C40A 68.17(13)
C37A Fe3 C37 14.9(2)
C39 Fe3 C31 167.9(2)
C39 Fe3 C32 129.2(2)
C39 Fe3 C33 108.50(19)
C39 Fe3 C35 149.7(2)
C39 Fe3 C40A 51.8(2)
C39 Fe3 C36A 72.6(2)
C39 Fe3 C37A 62.5(2)
C39 Fe3 C36 69.05(13)
C39 Fe3 C37 68.84(14)
C39 Fe3 C38 40.99(12)
C40 Fe3 C31 128.3(2)
C40 Fe3 C32 106.61(18)
C40 Fe3 C33 116.3(2)
C40 Fe3 C35 168.3(2)
C40 Fe3 C40A 14.53(19)
C40 Fe3 C36A 53.32(18)
C40 Fe3 C37A 73.7(2)
C40 Fe3 C39 41.18(11)
C40 Fe3 C36 41.01(10)
C40 Fe3 C37 68.86(13)
C40 Fe3 C38 69.04(14)
C36 Fe3 C32 115.2(2)
C36 Fe3 C33 148.8(2)
C36 Fe3 C35 129.7(2)
C36 Fe3 C40A 27.02(19)
C36 Fe3 C36A 15.32(18)
C36 Fe3 C37A 53.44(19)
C36 Fe3 C37 40.74(10)
C36 Fe3 C38 68.74(13)
C37 Fe3 C33 169.6(2)
C37 Fe3 C40A 60.13(19)
C38 Fe3 C32 168.8(2)
C38 Fe3 C33 130.9(2)
C38 Fe3 C35 117.0(2)
C38 Fe3 C40A 70.8(2)
C38 Fe3 C36A 61.0(2)
C38 Fe3 C37A 27.7(2)
C38 Fe3 C37 40.73(11)
C2 C1 H1 115.9
C2 C1 C11 128.2(3)
C11 C1 H1 115.9
C1 C2 C3 120.0(3)
C1 C2 C5 124.1(3)
C5 C2 C3 115.9(3)
C4 C3 C2 178.5(4)
C3 C4 C21 179.5(4)
C6 C5 C2 176.2(4)
C5 C6 C31 175.7(4)
C1 C11 Fe1 121.8(3)
C12 C11 Fe1 69.0(2)
C12 C11 C1 122.8(3)
C12 C11 C15 107.3(3)
C15 C11 Fe1 69.4(2)
C15 C11 C1 129.6(3)
Fe1 C12 H12 125.7
C11 C12 Fe1 70.0(2)
C11 C12 H12 125.9
C13 C12 Fe1 70.0(2)
C13 C12 C11 108.2(3)
C13 C12 H12 125.9
Fe1 C13 H13 127.2
C12 C13 Fe1 69.2(2)
C12 C13 H13 126.2
C12 C13 C14 107.6(3)
C14 C13 Fe1 68.9(2)
C14 C13 H13 126.2
Fe1 C14 H14 125.3
C13 C14 Fe1 70.2(2)
C13 C14 H14 125.6
C15 C14 Fe1 70.5(2)
C15 C14 C13 108.8(3)
C15 C14 H14 125.6
Fe1 C15 H15 126.8
C11 C15 Fe1 69.7(2)
C11 C15 H15 126.0
C14 C15 Fe1 69.1(2)
C14 C15 C11 108.1(3)
C14 C15 H15 126.0
Fe1 C16 H16 127.0
C17 C16 Fe1 69.6(2)
C17 C16 H16 125.9
C20 C16 Fe1 69.1(2)
C20 C16 H16 125.9
C20 C16 C17 108.1(4)
Fe1 C17 H17 125.8
C16 C17 Fe1 69.8(2)
C16 C17 H17 126.3
C16 C17 C18 107.4(4)
C18 C17 Fe1 69.6(2)
C18 C17 H17 126.3
Fe1 C18 H18 126.5
C17 C18 Fe1 69.6(2)
C17 C18 H18 125.7
C19 C18 Fe1 69.8(2)
C19 C18 C17 108.7(4)
C19 C18 H18 125.7
Fe1 C19 H19 126.3
C18 C19 Fe1 70.1(2)
C18 C19 H19 126.0
C18 C19 C20 108.1(4)
C20 C19 Fe1 69.2(2)
C20 C19 H19 126.0
Fe1 C20 H20 125.4
C16 C20 Fe1 70.2(2)
C16 C20 C19 107.7(3)
C16 C20 H20 126.1
C19 C20 Fe1 69.9(2)
C19 C20 H20 126.1
C4 C21 Fe2 128.3(3)
C4 C21 C22 126.1(4)
C4 C21 C25 126.3(3)
C22 C21 Fe2 69.4(2)
C22 C21 C25 107.6(3)
C25 C21 Fe2 68.7(2)
Fe2 C22 H22 126.1
C21 C22 Fe2 69.8(2)
C21 C22 H22 126.1
C23 C22 Fe2 69.6(2)
C23 C22 C21 107.8(3)
C23 C22 H22 126.1
Fe2 C23 H23 126.6
C22 C23 Fe2 70.0(2)
C22 C23 H23 125.7
C22 C23 C24 108.6(3)
C24 C23 Fe2 69.4(2)
C24 C23 H23 125.7
Fe2 C24 H24 126.1
C23 C24 Fe2 69.9(2)
C23 C24 H24 125.9
C25 C24 Fe2 69.6(2)
C25 C24 C23 108.2(3)
C25 C24 H24 125.9
Fe2 C25 H25 125.6
C21 C25 Fe2 70.2(2)
C21 C25 H25 126.1
C24 C25 Fe2 69.7(2)
C24 C25 C21 107.7(3)
C24 C25 H25 126.1
Fe2 C26 H26 125.6
C27 C26 Fe2 70.5(2)
C27 C26 H26 125.7
C30 C26 Fe2 69.8(2)
C30 C26 H26 125.7
C30 C26 C27 108.5(3)
Fe2 C27 H27 126.8
C26 C27 Fe2 68.9(2)
C26 C27 H27 126.2
C28 C27 Fe2 69.7(2)
C28 C27 C26 107.7(3)
C28 C27 H27 126.2
Fe2 C28 H28 126.4
C27 C28 Fe2 69.9(2)
C27 C28 H28 126.2
C29 C28 Fe2 69.1(2)
C29 C28 C27 107.6(4)
C29 C28 H28 126.2
Fe2 C29 H29 125.8
C28 C29 Fe2 70.5(2)
C28 C29 H29 125.4
C28 C29 C30 109.1(4)
C30 C29 Fe2 69.9(2)
C30 C29 H29 125.4
Fe2 C30 H30 126.1
C26 C30 Fe2 69.4(2)
C26 C30 H30 126.5
C29 C30 Fe2 69.5(2)
C29 C30 C26 107.0(3)
C29 C30 H30 126.5
C6 C31 Fe3 123.3(3)
C6 C31 C32 127.1(4)
C6 C31 C35 125.3(4)
C32 C31 Fe3 70.0(2)
C32 C31 C35 107.6(3)
C35 C31 Fe3 69.9(2)
Fe3 C32 H32 126.6
C31 C32 Fe3 68.6(2)
C31 C32 H32 126.2
C33 C32 Fe3 70.1(2)
C33 C32 C31 107.6(3)
C33 C32 H32 126.2
Fe3 C33 H33 127.0
C32 C33 Fe3 69.0(2)
C32 C33 H33 125.9
C34 C33 Fe3 69.7(2)
C34 C33 C32 108.2(3)
C34 C33 H33 125.9
Fe3 C34 H34 126.8
C33 C34 Fe3 69.7(2)
C33 C34 H34 125.8
C35 C34 Fe3 69.4(2)
C35 C34 C33 108.5(3)
C35 C34 H34 125.8
Fe3 C35 H35 126.7
C31 C35 Fe3 68.5(2)
C31 C35 H35 125.9
C34 C35 Fe3 70.4(2)
C34 C35 C31 108.1(3)
C34 C35 H35 125.9
Fe3 C38A H38A 126.3
C39A C38A Fe3 70.2(2)
C39A C38A H38A 126.0
C39A C38A C37A 108.0
C37A C38A Fe3 69.1(2)
C37A C38A H38A 126.0
Fe3 C39A H39A 126.6
C38A C39A Fe3 69.6(2)
C38A C39A H39A 126.0
C38A C39A C40A 108.0
C40A C39A Fe3 69.4(2)
C40A C39A H39A 126.0
Fe3 C40A H40A 126.1
C39A C40A Fe3 70.3(2)
C39A C40A H40A 126.0
C36A C40A Fe3 69.1(2)
C36A C40A C39A 108.0
C36A C40A H40A 126.0
Fe3 C36A H36A 125.5
C40A C36A Fe3 70.3(2)
C40A C36A H36A 126.0
C40A C36A C37A 108.0
C37A C36A Fe3 69.7(2)
C37A C36A H36A 126.0
Fe3 C37A H37A 125.6
C38A C37A Fe3 70.4(2)
C38A C37A C36A 108.0
C38A C37A H37A 126.0
C36A C37A Fe3 69.6(2)
C36A C37A H37A 126.0
Fe3 C39 H39 126.1
C40 C39 Fe3 69.4(2)
C40 C39 H39 126.0
C40 C39 C38 108.0
C38 C39 Fe3 70.1(2)
C38 C39 H39 126.0
Fe3 C40 H40 126.0
C39 C40 Fe3 69.4(2)
C39 C40 H40 126.0
C39 C40 C36 108.0
C36 C40 Fe3 70.1(2)
C36 C40 H40 126.0
Fe3 C36 H36 126.6
C40 C36 Fe3 68.9(2)
C40 C36 H36 126.0
C37 C36 Fe3 70.0(2)
C37 C36 C40 108.0
C37 C36 H36 126.0
Fe3 C37 H37 127.0
C36 C37 Fe3 69.2(2)
C36 C37 H37 126.0
C36 C37 C38 108.0
C38 C37 Fe3 69.3(2)
C38 C37 H37 126.0
Fe3 C38 H38 126.7
C39 C38 Fe3 68.9(2)
C39 C38 H38 126.0
C37 C38 Fe3 70.0(2)
C37 C38 C39 108.0
C37 C38 H38 126.0

loop_
_geom_bond_atom_site_label_1
_geom_bond_atom_site_label_2
_geom_bond_distance
Fe1 C11 2.052(4)
Fe1 C12 2.039(4)
Fe1 C13 2.048(4)
Fe1 C14 2.031(4)
Fe1 C15 2.049(4)
Fe1 C16 2.051(4)
Fe1 C17 2.049(4)
Fe1 C18 2.050(4)
Fe1 C19 2.045(4)
Fe1 C20 2.036(4)
Fe2 C21 2.058(4)
Fe2 C22 2.052(4)
Fe2 C23 2.047(4)
Fe2 C24 2.040(4)
Fe2 C25 2.039(4)
Fe2 C26 2.040(4)
Fe2 C27 2.061(4)
Fe2 C28 2.059(4)
Fe2 C29 2.041(4)
Fe2 C30 2.045(4)
Fe3 C31 2.024(4)
Fe3 C32 2.042(4)
Fe3 C33 2.057(4)
Fe3 C35 2.044(4)
Fe3 C40A 2.057(6)
Fe3 C36A 2.041(6)
Fe3 C37A 2.043(6)
Fe3 C39 2.019(6)
Fe3 C40 2.019(6)
Fe3 C36 2.034(6)
Fe3 C37 2.045(6)
Fe3 C38 2.036(6)
C1 H1 0.9300
C1 C2 1.366(5)
C1 C11 1.454(5)
C2 C3 1.437(5)
C2 C5 1.431(5)
C3 C4 1.193(5)
C4 C21 1.425(5)
C5 C6 1.198(5)
C6 C31 1.431(5)
C11 C12 1.431(5)
C11 C15 1.435(5)
C12 H12 0.9300
C12 C13 1.424(5)
C13 H13 0.9300
C13 C14 1.425(6)
C14 H14 0.9300
C14 C15 1.410(5)
C15 H15 0.9300
C16 H16 0.9300
C16 C17 1.423(6)
C16 C20 1.422(6)
C17 H17 0.9300
C17 C18 1.427(6)
C18 H18 0.9300
C18 C19 1.404(6)
C19 H19 0.9300
C19 C20 1.427(6)
C20 H20 0.9300
C21 C22 1.431(5)
C21 C25 1.439(6)
C22 H22 0.9300
C22 C23 1.417(5)
C23 H23 0.9300
C23 C24 1.422(5)
C24 H24 0.9300
C24 C25 1.420(5)
C25 H25 0.9300
C26 H26 0.9300
C26 C27 1.424(6)
C26 C30 1.423(6)
C27 H27 0.9300
C27 C28 1.422(6)
C28 H28 0.9300
C28 C29 1.416(6)
C29 H29 0.9300
C29 C30 1.417(6)
C30 H30 0.9300
C31 C32 1.437(5)
C31 C35 1.444(5)
C32 H32 0.9300
C32 C33 1.430(6)
C33 H33 0.9300
C33 C34 1.429(6)
C34 H34 0.9300
C34 C35 1.411(6)
C35 H35 0.9300
C38A H38A 0.9300
C38A C39A 1.4200
C38A C37A 1.4200
C39A H39A 0.9300
C39A C40A 1.4200
C40A H40A 0.9300
C40A C36A 1.4200
C36A H36A 0.9300
C36A C37A 1.4200
C37A H37A 0.9300
C39 H39 0.9300
C39 C40 1.4200
C39 C38 1.4200
C40 H40 0.9300
C40 C36 1.4200
C36 H36 0.9300
C36 C37 1.4200
C37 H37 0.9300
C37 C38 1.4200
C38 H38 0.9300
